data_4518188
loop_
_publ_author_name
'Lei, Puyi'
'Zhang, Songhe'
'Zhang, Niu'
'Yin, Xiaodong'
'Wang, Nan'
'Chen, Pangkuan'

_publ_section_title
;
 Triptycene-Based Luminescent Materials in Homoconjugated Charge-Transfer
 Systems: Synthesis, Electronic Structures, AIE Activity, and Highly
 Tunable Emissions
;
_journal_name_full 'ACS Omega'
_journal_paper_doi 10.1021/acsomega.0c03565
_journal_year 2020
_chemical_formula_moiety 'C46 H28 N4 S2'
_chemical_formula_sum 'C46 H28 N4 S2'
_chemical_formula_weight 700.84
_space_group_crystal_system monoclinic
_space_group_IT_number 14
_space_group_name_Hall '-P 2ybc'
_space_group_name_H-M_alt 'P 1 21/c 1'
_atom_sites_solution_hydrogens geom
_atom_sites_solution_primary iterative
_audit_creation_date 2020-03-31
_audit_creation_method
;
Olex2 1.2
(compiled 2018.05.29 svn.r3508 for OlexSys, GUI svn.r5506)
;
_cell_angle_alpha 90
_cell_angle_beta 96.8230(10)
_cell_angle_gamma 90
_cell_formula_units_Z 4
_cell_length_a 11.3781(4)
_cell_length_b 11.4044(4)
_cell_length_c 28.9791(11)
_cell_measurement_reflns_used 8394
_cell_measurement_temperature 180(2)
_cell_measurement_theta_max 24.65
_cell_measurement_theta_min 2.28
_cell_volume 3733.7(2)
_computing_molecular_graphics 'Olex2 (Dolomanov et al., 2009)'
_computing_publication_material 'Olex2 (Dolomanov et al., 2009)'
_computing_structure_refinement 'ShelXL (Sheldrick, 2015)'
_computing_structure_solution 'olex2.solve (Bourhis et al., 2015)'
_diffrn_ambient_temperature 179.99
_diffrn_measured_fraction_theta_full 0.999
_diffrn_measured_fraction_theta_max 0.998
_diffrn_measurement_device_type 'Bruker APEX-II CCD'
_diffrn_measurement_method '\f and \w scans'
_diffrn_radiation_type MoK\a
_diffrn_radiation_wavelength 0.71073
_diffrn_reflns_av_R_equivalents 0.0815
_diffrn_reflns_av_unetI/netI 0.0645
_diffrn_reflns_Laue_measured_fraction_full 0.999
_diffrn_reflns_Laue_measured_fraction_max 0.998
_diffrn_reflns_limit_h_max 14
_diffrn_reflns_limit_h_min -13
_diffrn_reflns_limit_k_max 14
_diffrn_reflns_limit_k_min -14
_diffrn_reflns_limit_l_max 37
_diffrn_reflns_limit_l_min -37
_diffrn_reflns_number 52098
_diffrn_reflns_point_group_measured_fraction_full 0.999
_diffrn_reflns_point_group_measured_fraction_max 0.998
_diffrn_reflns_theta_full 25.242
_diffrn_reflns_theta_max 27.565
_diffrn_reflns_theta_min 2.156
_diffrn_standards_number 0
_exptl_absorpt_coefficient_mu 0.181
_exptl_absorpt_correction_T_max 0.7456
_exptl_absorpt_correction_T_min 0.6599
_exptl_absorpt_correction_type multi-scan
_exptl_absorpt_process_details
;
SADABS-2016/2 (Bruker,2016/2) was used for absorption correction.
wR2(int) was 0.1267 before and 0.0602 after correction.
The Ratio of minimum to maximum transmission is 0.8851.
The \l/2 correction factor is Not present.
;
_exptl_crystal_colour colourless
_exptl_crystal_density_diffrn 1.247
_exptl_crystal_description block
_exptl_crystal_F_000 1456
_exptl_crystal_size_max 0.26
_exptl_crystal_size_mid 0.16
_exptl_crystal_size_min 0.08
_refine_diff_density_max 0.318
_refine_diff_density_min -0.300
_refine_diff_density_rms 0.056
_refine_ls_extinction_method none
_refine_ls_goodness_of_fit_ref 1.043
_refine_ls_hydrogen_treatment constr
_refine_ls_matrix_type full
_refine_ls_number_parameters 469
_refine_ls_number_reflns 8609
_refine_ls_number_restraints 0
_refine_ls_restrained_S_all 1.043
_refine_ls_R_factor_all 0.0955
_refine_ls_R_factor_gt 0.0504
_refine_ls_shift/su_max 0.001
_refine_ls_shift/su_mean 0.000
_refine_ls_structure_factor_coef Fsqd
_refine_ls_weighting_details 'w=1/[\s^2^(Fo^2^)+(0.0736P)^2^] where P=(Fo^2^+2Fc^2^)/3'
_refine_ls_weighting_scheme calc
_refine_ls_wR_factor_gt 0.1233
_refine_ls_wR_factor_ref 0.1403
_reflns_Friedel_coverage 0.000
_reflns_number_gt 5342
_reflns_number_total 8609
_reflns_threshold_expression 'I > 2\s(I)'
_cod_data_source_file ao0c03565_si_003.cif
_cod_data_source_block mo_191014_wsn_lpy_m1_0m
_cod_database_code 4518188
_shelx_shelxl_version_number 2014/7
_shelx_space_group_comment
;
The symmetry employed for this shelxl refinement is uniquely defined
by the following loop, which should always be used as a source of
symmetry information in preference to the above space-group names.
They are only intended as comments.
;
_shelx_estimated_absorpt_t_max 0.986
_shelx_estimated_absorpt_t_min 0.954
_olex2_refinement_description
;
1. Fixed Uiso
 At 1.2 times of:
  All C(H) groups
2.a Ternary CH refined with riding coordinates:
 C36(H36), C45(H45)
2.b Aromatic/amide H refined with riding coordinates:
 C51(H51), C19(H19), C34(H34), C33(H33), C50(H50), C11(H11), C4(H4), C5(H5),
 C28(H28), C23(H23), C42(H42), C30(H30), C24(H24), C29(H29), C39(H39), C41(H41),
  C40(H40), C48(H48), C22(H22), C3(H3), C25(H25), C2(H2), C8(H8), C31(H31),
 C10(H10), C9(H9)
;
_olex2_submission_special_instructions 'No special instructions were received'

loop_
_space_group_symop_operation_xyz
'x, y, z'
'-x, y+1/2, -z+1/2'
'-x, -y, -z'
'x, -y-1/2, z-1/2'

loop_
_atom_site_label
_atom_site_type_symbol
_atom_site_fract_x
_atom_site_fract_y
_atom_site_fract_z
_atom_site_U_iso_or_equiv
_atom_site_adp_type
_atom_site_occupancy
_atom_site_site_symmetry_order
_atom_site_calc_flag
_atom_site_refinement_flags_posn
_atom_site_refinement_flags_adp
_atom_site_refinement_flags_occupancy
_atom_site_disorder_assembly
_atom_site_disorder_group
S2 S 0.26656(5) 0.97756(5) 0.84194(2) 0.04086(17) Uani 1 1 d . . . . .
S1 S 0.03998(5) -0.05989(5) 0.57290(2) 0.03813(16) Uani 1 1 d . . . . .
N2 N 0.26169(14) 0.71407(15) 0.83571(6) 0.0273(4) Uani 1 1 d . . . . .
N1 N 0.20878(14) 0.11278(15) 0.62552(5) 0.0276(4) Uani 1 1 d . . . . .
N3 N 0.68294(14) 0.35276(15) 0.78747(6) 0.0305(4) Uani 1 1 d . . . . .
N4 N 0.56172(15) 0.16406(15) 0.82770(6) 0.0315(4) Uani 1 1 d . . . . .
C51 C 0.41530(17) 0.35478(18) 0.66712(6) 0.0252(4) Uani 1 1 d . . . . .
H51 H 0.4583 0.4161 0.6546 0.030 Uiso 1 1 calc R . . . .
C36 C 0.37563(16) 0.24509(18) 0.78610(6) 0.0248(4) Uani 1 1 d . . . . .
H36 H 0.3335 0.1783 0.7993 0.030 Uiso 1 1 calc R . . . .
C47 C 0.35977(16) 0.24688(17) 0.73301(6) 0.0226(4) Uani 1 1 d . . . . .
C35 C 0.33487(16) 0.36479(17) 0.80164(6) 0.0222(4) Uani 1 1 d . . . . .
C18 C 0.39385(16) 0.45814(17) 0.78296(6) 0.0224(4) Uani 1 1 d . . . . .
C19 C 0.36825(16) 0.57270(17) 0.79402(6) 0.0233(4) Uani 1 1 d . . . . .
H19 H 0.4078 0.6362 0.7812 0.028 Uiso 1 1 calc R . . . .
C21 C 0.15994(17) 0.76999(18) 0.81343(7) 0.0263(5) Uani 1 1 d . . . . .
C37 C 0.50850(17) 0.24319(18) 0.80043(6) 0.0258(5) Uani 1 1 d . . . . .
C49 C 0.28459(17) 0.18816(18) 0.65603(7) 0.0262(5) Uani 1 1 d . . . . .
C20 C 0.28371(17) 0.59377(18) 0.82416(7) 0.0254(5) Uani 1 1 d . . . . .
C44 C 0.56825(17) 0.33872(17) 0.78092(6) 0.0250(4) Uani 1 1 d . . . . .
C45 C 0.48498(16) 0.41917(17) 0.75145(6) 0.0230(4) Uani 1 1 d . . . . .
H45 H 0.5263 0.4863 0.7381 0.028 Uiso 1 1 calc R . . . .
C1 C 0.10272(16) 0.16246(18) 0.60286(6) 0.0261(5) Uani 1 1 d . . . . .
C12 C 0.26323(17) 0.01606(18) 0.60564(6) 0.0260(5) Uani 1 1 d . . . . .
C34 C 0.25154(16) 0.38590(18) 0.83162(6) 0.0255(4) Uani 1 1 d . . . . .
H34 H 0.2123 0.3226 0.8446 0.031 Uiso 1 1 calc R . . . .
C33 C 0.22580(17) 0.50136(19) 0.84263(7) 0.0291(5) Uani 1 1 d . . . . .
H33 H 0.1680 0.5167 0.8630 0.035 Uiso 1 1 calc R . . . .
C50 C 0.34770(17) 0.27806(19) 0.63802(7) 0.0288(5) Uani 1 1 d . . . . .
H50 H 0.3444 0.2870 0.6053 0.035 Uiso 1 1 calc R . . . .
C32 C 0.32419(17) 0.75942(19) 0.87706(7) 0.0275(5) Uani 1 1 d . . . . .
C6 C 0.02162(17) 0.09272(18) 0.57459(6) 0.0276(5) Uani 1 1 d . . . . .
C11 C 0.38597(18) 0.00083(19) 0.61276(7) 0.0311(5) Uani 1 1 d . . . . .
H11 H 0.4339 0.0566 0.6306 0.037 Uiso 1 1 calc R . . . .
C4 C -0.10569(18) 0.2587(2) 0.55606(7) 0.0327(5) Uani 1 1 d . . . . .
H4 H -0.1750 0.2918 0.5396 0.039 Uiso 1 1 calc R . . . .
C26 C 0.14808(18) 0.89222(19) 0.81619(7) 0.0311(5) Uani 1 1 d . . . . .
C7 C 0.19562(18) -0.06696(18) 0.57899(7) 0.0283(5) Uani 1 1 d . . . . .
C5 C -0.07944(17) 0.1410(2) 0.55113(7) 0.0311(5) Uani 1 1 d . . . . .
H5 H -0.1317 0.0930 0.5313 0.037 Uiso 1 1 calc R . . . .
C27 C 0.32893(18) 0.87991(19) 0.88472(7) 0.0310(5) Uani 1 1 d . . . . .
C28 C 0.3914(2) 0.9248(2) 0.92512(8) 0.0416(6) Uani 1 1 d . . . . .
H28 H 0.3932 1.0070 0.9304 0.050 Uiso 1 1 calc R . . . .
C23 C -0.03095(19) 0.7653(2) 0.76712(8) 0.0378(6) Uani 1 1 d . . . . .
H23 H -0.0913 0.7219 0.7491 0.045 Uiso 1 1 calc R . . . .
C42 C 0.86732(19) 0.2790(2) 0.82566(8) 0.0428(6) Uani 1 1 d . . . . .
H42 H 0.9081 0.3393 0.8115 0.051 Uiso 1 1 calc R . . . .
C30 C 0.4470(2) 0.7319(2) 0.95029(8) 0.0420(6) Uani 1 1 d . . . . .
H30 H 0.4884 0.6808 0.9725 0.050 Uiso 1 1 calc R . . . .
C24 C -0.0434(2) 0.8850(2) 0.77191(8) 0.0415(6) Uani 1 1 d . . . . .
H24 H -0.1133 0.9236 0.7585 0.050 Uiso 1 1 calc R . . . .
C29 C 0.4510(2) 0.8501(2) 0.95767(8) 0.0461(6) Uani 1 1 d . . . . .
H29 H 0.4945 0.8811 0.9850 0.055 Uiso 1 1 calc R . . . .
C39 C 0.7484(2) 0.1002(2) 0.86705(9) 0.0493(7) Uani 1 1 d . . . . .
H39 H 0.7093 0.0393 0.8817 0.059 Uiso 1 1 calc R . . . .
C41 C 0.9284(2) 0.2017(3) 0.85527(10) 0.0534(7) Uani 1 1 d . . . . .
H41 H 1.0119 0.2087 0.8618 0.064 Uiso 1 1 calc R . . . .
C40 C 0.8704(2) 0.1133(2) 0.87586(10) 0.0588(8) Uani 1 1 d . . . . .
H40 H 0.9147 0.0604 0.8965 0.071 Uiso 1 1 calc R . . . .
C46 C 0.41918(16) 0.34075(17) 0.71460(6) 0.0232(4) Uani 1 1 d . . . . .
C48 C 0.29315(16) 0.17006(17) 0.70370(6) 0.0238(4) Uani 1 1 d . . . . .
H48 H 0.2538 0.1058 0.7160 0.029 Uiso 1 1 calc R . . . .
C43 C 0.74296(18) 0.2691(2) 0.81608(8) 0.0344(5) Uani 1 1 d . . . . .
C22 C 0.06829(18) 0.7079(2) 0.78818(7) 0.0330(5) Uani 1 1 d . . . . .
H22 H 0.0741 0.6252 0.7854 0.040 Uiso 1 1 calc R . . . .
C3 C -0.02952(18) 0.3265(2) 0.58518(7) 0.0338(5) Uani 1 1 d . . . . .
H3 H -0.0484 0.4065 0.5898 0.041 Uiso 1 1 calc R . . . .
C25 C 0.04645(19) 0.9474(2) 0.79626(7) 0.0364(5) Uani 1 1 d . . . . .
H25 H 0.0387 1.0299 0.7995 0.044 Uiso 1 1 calc R . . . .
C2 C 0.07437(18) 0.28049(19) 0.60800(7) 0.0319(5) Uani 1 1 d . . . . .
H2 H 0.1267 0.3297 0.6273 0.038 Uiso 1 1 calc R . . . .
C8 C 0.2489(2) -0.16063(19) 0.55977(7) 0.0346(5) Uani 1 1 d . . . . .
H8 H 0.2019 -0.2151 0.5409 0.042 Uiso 1 1 calc R . . . .
C31 C 0.38275(18) 0.6856(2) 0.91057(7) 0.0335(5) Uani 1 1 d . . . . .
H31 H 0.3788 0.6031 0.9063 0.040 Uiso 1 1 calc R . . . .
C38 C 0.68361(19) 0.17805(19) 0.83628(7) 0.0346(5) Uani 1 1 d . . . . .
C10 C 0.43811(19) -0.0948(2) 0.59405(7) 0.0352(5) Uani 1 1 d . . . . .
H10 H 0.5216 -0.1044 0.5994 0.042 Uiso 1 1 calc R . . . .
C9 C 0.3709(2) -0.1760(2) 0.56782(7) 0.0373(5) Uani 1 1 d . . . . .
H9 H 0.4073 -0.2418 0.5553 0.045 Uiso 1 1 calc R . . . .

loop_
_atom_site_aniso_label
_atom_site_aniso_U_11
_atom_site_aniso_U_22
_atom_site_aniso_U_33
_atom_site_aniso_U_23
_atom_site_aniso_U_13
_atom_site_aniso_U_12
S2 0.0468(4) 0.0264(3) 0.0489(4) 0.0030(3) 0.0037(3) -0.0066(3)
S1 0.0340(3) 0.0290(3) 0.0482(4) -0.0011(3) -0.0083(3) -0.0060(3)
N2 0.0280(9) 0.0228(10) 0.0306(9) -0.0052(8) 0.0017(8) 0.0025(7)
N1 0.0280(9) 0.0278(10) 0.0253(9) -0.0050(8) -0.0040(7) -0.0016(8)
N3 0.0263(9) 0.0334(11) 0.0315(9) -0.0138(8) 0.0023(8) -0.0011(8)
N4 0.0377(10) 0.0210(10) 0.0330(10) -0.0052(8) -0.0077(8) 0.0033(8)
C51 0.0246(10) 0.0241(11) 0.0279(11) 0.0014(9) 0.0070(8) 0.0001(9)
C36 0.0276(10) 0.0197(11) 0.0264(10) 0.0007(9) 0.0004(8) -0.0047(9)
C47 0.0215(9) 0.0188(11) 0.0265(10) -0.0003(9) -0.0010(8) 0.0011(8)
C35 0.0236(10) 0.0205(11) 0.0212(10) -0.0017(8) -0.0031(8) -0.0016(8)
C18 0.0215(9) 0.0235(12) 0.0213(10) 0.0001(8) -0.0008(8) -0.0034(8)
C19 0.0241(10) 0.0191(11) 0.0261(10) 0.0000(9) 0.0006(8) -0.0012(8)
C21 0.0268(10) 0.0254(12) 0.0280(11) 0.0009(9) 0.0081(9) 0.0038(9)
C37 0.0319(11) 0.0204(11) 0.0237(10) -0.0057(9) -0.0021(9) 0.0006(9)
C49 0.0251(10) 0.0246(11) 0.0281(11) -0.0057(9) 0.0000(8) 0.0005(9)
C20 0.0261(10) 0.0220(11) 0.0272(10) -0.0039(9) -0.0004(9) 0.0008(9)
C44 0.0274(10) 0.0224(11) 0.0249(10) -0.0111(9) 0.0014(8) 0.0010(9)
C45 0.0249(10) 0.0186(11) 0.0259(10) -0.0012(8) 0.0040(8) -0.0031(8)
C1 0.0228(10) 0.0330(13) 0.0227(10) -0.0010(9) 0.0031(8) -0.0018(9)
C12 0.0314(11) 0.0256(11) 0.0206(10) 0.0002(9) 0.0012(8) 0.0012(9)
C34 0.0260(10) 0.0250(12) 0.0256(10) 0.0006(9) 0.0034(8) -0.0055(9)
C33 0.0277(11) 0.0327(13) 0.0279(11) -0.0016(9) 0.0083(9) -0.0008(9)
C50 0.0294(11) 0.0324(13) 0.0247(10) -0.0023(9) 0.0035(9) 0.0017(9)
C32 0.0235(10) 0.0313(13) 0.0288(11) -0.0072(10) 0.0070(9) 0.0001(9)
C6 0.0293(11) 0.0289(12) 0.0245(10) -0.0017(9) 0.0027(9) -0.0036(9)
C11 0.0309(11) 0.0319(13) 0.0301(11) -0.0014(10) 0.0014(9) -0.0030(10)
C4 0.0266(11) 0.0389(14) 0.0321(12) 0.0012(10) 0.0013(9) 0.0050(10)
C26 0.0373(12) 0.0268(12) 0.0301(11) 0.0018(10) 0.0086(9) 0.0016(10)
C7 0.0347(11) 0.0259(12) 0.0229(10) 0.0018(9) -0.0031(9) -0.0023(10)
C5 0.0254(11) 0.0395(14) 0.0273(11) -0.0010(10) -0.0016(9) -0.0051(10)
C27 0.0307(11) 0.0295(13) 0.0341(11) -0.0038(10) 0.0091(9) -0.0039(10)
C28 0.0465(14) 0.0331(14) 0.0458(14) -0.0126(12) 0.0082(12) -0.0070(11)
C23 0.0290(11) 0.0479(16) 0.0355(12) 0.0012(11) 0.0000(10) -0.0013(11)
C42 0.0288(12) 0.0500(16) 0.0477(14) -0.0209(12) -0.0029(11) 0.0067(11)
C30 0.0387(13) 0.0521(17) 0.0343(13) -0.0071(12) 0.0012(10) 0.0038(12)
C24 0.0367(13) 0.0473(16) 0.0401(13) 0.0049(12) 0.0029(11) 0.0110(12)
C29 0.0481(15) 0.0528(17) 0.0359(13) -0.0166(13) -0.0013(11) -0.0090(13)
C39 0.0512(15) 0.0271(14) 0.0633(16) -0.0068(12) -0.0199(13) 0.0065(12)
C41 0.0344(13) 0.0501(17) 0.0715(18) -0.0282(15) -0.0116(13) 0.0146(13)
C40 0.0528(16) 0.0404(16) 0.0744(19) -0.0205(15) -0.0286(15) 0.0219(14)
C46 0.0209(9) 0.0219(11) 0.0267(10) -0.0039(9) 0.0022(8) 0.0023(8)
C48 0.0222(10) 0.0208(11) 0.0279(11) -0.0011(9) 0.0009(8) 0.0006(8)
C43 0.0305(11) 0.0357(14) 0.0351(12) -0.0164(10) -0.0039(10) 0.0070(10)
C22 0.0316(11) 0.0311(13) 0.0364(12) -0.0037(10) 0.0042(10) 0.0007(10)
C3 0.0322(11) 0.0324(13) 0.0374(12) -0.0044(10) 0.0068(10) 0.0030(10)
C25 0.0430(13) 0.0284(13) 0.0387(13) 0.0078(10) 0.0082(11) 0.0070(11)
C2 0.0291(11) 0.0326(13) 0.0337(12) -0.0067(10) 0.0017(9) -0.0026(10)
C8 0.0489(14) 0.0271(13) 0.0253(11) -0.0027(9) -0.0061(10) 0.0023(11)
C31 0.0314(11) 0.0350(13) 0.0347(12) -0.0053(10) 0.0066(10) 0.0025(10)
C38 0.0344(12) 0.0259(12) 0.0397(13) -0.0134(10) -0.0112(10) 0.0066(10)
C10 0.0351(12) 0.0375(14) 0.0334(12) 0.0019(11) 0.0065(10) 0.0070(11)
C9 0.0487(14) 0.0324(13) 0.0303(12) -0.0043(10) 0.0032(10) 0.0094(11)

loop_
_atom_type_symbol
_atom_type_description
_atom_type_scat_dispersion_real
_atom_type_scat_dispersion_imag
_atom_type_scat_source
C C 0.0033 0.0016 'International Tables Vol C Tables 4.2.6.8 and 6.1.1.4'
H H 0.0000 0.0000 'International Tables Vol C Tables 4.2.6.8 and 6.1.1.4'
N N 0.0061 0.0033 'International Tables Vol C Tables 4.2.6.8 and 6.1.1.4'
S S 0.1246 0.1234 'International Tables Vol C Tables 4.2.6.8 and 6.1.1.4'

loop_
_geom_angle_atom_site_label_1
_geom_angle_atom_site_label_2
_geom_angle_atom_site_label_3
_geom_angle
_geom_angle_site_symmetry_1
_geom_angle_site_symmetry_3
_geom_angle_publ_flag
C27 S2 C26 100.04(10) . . ?
C6 S1 C7 99.46(10) . . ?
C21 N2 C20 118.71(16) . . ?
C21 N2 C32 121.66(16) . . ?
C32 N2 C20 117.42(16) . . ?
C1 N1 C49 117.28(16) . . ?
C12 N1 C49 116.96(15) . . ?
C12 N1 C1 120.64(15) . . ?
C44 N3 C43 114.49(18) . . ?
C37 N4 C38 114.33(19) . . ?
C46 C51 C50 118.94(19) . . ?
C35 C36 C47 106.35(16) . . ?
C37 C36 C47 105.67(15) . . ?
C37 C36 C35 105.03(15) . . ?
C46 C47 C36 112.83(16) . . ?
C48 C47 C36 126.93(18) . . ?
C48 C47 C46 120.21(17) . . ?
C18 C35 C36 112.90(16) . . ?
C34 C35 C36 126.63(18) . . ?
C34 C35 C18 120.45(18) . . ?
C35 C18 C45 113.60(17) . . ?
C19 C18 C35 120.26(17) . . ?
C19 C18 C45 126.14(17) . . ?
C18 C19 C20 119.17(18) . . ?
C26 C21 N2 120.17(18) . . ?
C22 C21 N2 122.24(18) . . ?
C22 C21 C26 117.58(19) . . ?
N4 C37 C36 123.52(18) . . ?
N4 C37 C44 123.90(18) . . ?
C44 C37 C36 112.57(17) . . ?
C50 C49 N1 120.49(17) . . ?
C50 C49 C48 120.36(18) . . ?
C48 C49 N1 119.15(18) . . ?
C19 C20 N2 117.47(18) . . ?
C33 C20 N2 122.08(18) . . ?
C33 C20 C19 120.43(19) . . ?
N3 C44 C37 123.21(19) . . ?
N3 C44 C45 123.85(18) . . ?
C37 C44 C45 112.93(16) . . ?
C44 C45 C18 105.30(15) . . ?
C44 C45 C46 105.28(15) . . ?
C46 C45 C18 106.17(15) . . ?
C6 C1 N1 120.41(18) . . ?
C2 C1 N1 121.96(18) . . ?
C2 C1 C6 117.62(18) . . ?
C11 C12 N1 120.86(18) . . ?
C7 C12 N1 120.90(17) . . ?
C7 C12 C11 118.24(19) . . ?
C35 C34 C33 119.16(18) . . ?
C20 C33 C34 120.53(18) . . ?
C51 C50 C49 120.83(18) . . ?
C27 C32 N2 120.09(19) . . ?
C27 C32 C31 118.61(19) . . ?
C31 C32 N2 121.29(19) . . ?
C1 C6 S1 120.37(15) . . ?
C5 C6 S1 118.51(16) . . ?
C5 C6 C1 120.8(2) . . ?
C10 C11 C12 120.5(2) . . ?
C3 C4 C5 118.72(19) . . ?
C21 C26 S2 120.04(16) . . ?
C25 C26 S2 119.16(17) . . ?
C25 C26 C21 120.7(2) . . ?
C12 C7 S1 120.44(16) . . ?
C8 C7 S1 118.71(16) . . ?
C8 C7 C12 120.68(19) . . ?
C6 C5 C4 120.9(2) . . ?
C32 C27 S2 120.65(16) . . ?
C32 C27 C28 120.2(2) . . ?
C28 C27 S2 118.98(17) . . ?
C29 C28 C27 120.4(2) . . ?
C24 C23 C22 120.8(2) . . ?
C41 C42 C43 119.7(3) . . ?
C29 C30 C31 120.6(2) . . ?
C25 C24 C23 119.1(2) . . ?
C30 C29 C28 119.7(2) . . ?
C40 C39 C38 119.1(3) . . ?
C42 C41 C40 120.8(2) . . ?
C41 C40 C39 121.2(2) . . ?
C51 C46 C47 120.46(18) . . ?
C51 C46 C45 125.92(18) . . ?
C47 C46 C45 113.62(16) . . ?
C47 C48 C49 119.05(18) . . ?
N3 C43 C42 118.2(2) . . ?
N3 C43 C38 122.02(18) . . ?
C38 C43 C42 119.8(2) . . ?
C23 C22 C21 120.8(2) . . ?
C4 C3 C2 121.3(2) . . ?
C24 C25 C26 121.0(2) . . ?
C3 C2 C1 120.6(2) . . ?
C7 C8 C9 120.5(2) . . ?
C30 C31 C32 120.5(2) . . ?
N4 C38 C39 118.6(2) . . ?
N4 C38 C43 121.99(19) . . ?
C39 C38 C43 119.4(2) . . ?
C9 C10 C11 120.9(2) . . ?
C10 C9 C8 119.2(2) . . ?

loop_
_geom_bond_atom_site_label_1
_geom_bond_atom_site_label_2
_geom_bond_distance
_geom_bond_site_symmetry_2
_geom_bond_publ_flag
S2 C26 1.756(2) . ?
S2 C27 1.753(2) . ?
S1 C6 1.754(2) . ?
S1 C7 1.761(2) . ?
N2 C21 1.409(2) . ?
N2 C20 1.441(3) . ?
N2 C32 1.416(2) . ?
N1 C49 1.444(2) . ?
N1 C1 1.421(2) . ?
N1 C12 1.420(3) . ?
N3 C44 1.306(2) . ?
N3 C43 1.389(3) . ?
N4 C37 1.301(2) . ?
N4 C38 1.389(3) . ?
C51 C50 1.384(3) . ?
C51 C46 1.381(3) . ?
C36 C47 1.528(3) . ?
C36 C35 1.527(3) . ?
C36 C37 1.520(3) . ?
C47 C46 1.405(3) . ?
C47 C48 1.382(3) . ?
C35 C18 1.401(3) . ?
C35 C34 1.381(3) . ?
C18 C19 1.384(3) . ?
C18 C45 1.527(3) . ?
C19 C20 1.395(3) . ?
C21 C26 1.404(3) . ?
C21 C22 1.394(3) . ?
C37 C44 1.435(3) . ?
C49 C50 1.389(3) . ?
C49 C48 1.389(3) . ?
C20 C33 1.384(3) . ?
C44 C45 1.509(3) . ?
C45 C46 1.520(3) . ?
C1 C6 1.406(3) . ?
C1 C2 1.396(3) . ?
C12 C11 1.398(3) . ?
C12 C7 1.394(3) . ?
C34 C33 1.394(3) . ?
C32 C27 1.392(3) . ?
C32 C31 1.393(3) . ?
C6 C5 1.379(3) . ?
C11 C10 1.382(3) . ?
C4 C5 1.386(3) . ?
C4 C3 1.374(3) . ?
C26 C25 1.382(3) . ?
C7 C8 1.378(3) . ?
C27 C28 1.393(3) . ?
C28 C29 1.386(3) . ?
C23 C24 1.381(3) . ?
C23 C22 1.383(3) . ?
C42 C41 1.362(3) . ?
C42 C43 1.414(3) . ?
C30 C29 1.365(3) . ?
C30 C31 1.392(3) . ?
C24 C25 1.371(3) . ?
C39 C40 1.389(3) . ?
C39 C38 1.404(3) . ?
C41 C40 1.378(4) . ?
C43 C38 1.404(3) . ?
C3 C2 1.387(3) . ?
C8 C9 1.392(3) . ?
C10 C9 1.372(3) . ?

loop_
_smtbx_masks_void_nr
_smtbx_masks_void_average_x
_smtbx_masks_void_average_y
_smtbx_masks_void_average_z
_smtbx_masks_void_volume
_smtbx_masks_void_count_electrons
_smtbx_masks_void_content
1 -0.596 -0.596 0.000 348.5 88.1 ?
2 0.516 -0.016 0.500 348.5 88.1 ?
